data_7135424
loop_
_publ_author_name
'Nakamura, Shuto'
'Kawaguchi, Soki'
'Nishimura, Yuta'
'Harimoto, Takashi'
'Hasegawa, Jun-Ya'
'Suzuki, Takanori'
'Ishigaki, Yusuke'

_publ_section_title
;
 Nitrogen-centred helical acridiniums with a 6-7-6-6 fused ring skeleton.
;
_journal_issue 14
_journal_name_full 'Chemical communications (Cambridge, England)'
_journal_page_first 4268
_journal_page_last 4271
_journal_paper_doi 10.1039/d5cc06029j
_journal_volume 62
_journal_year 2026
_chemical_formula_moiety 'C25 H16 N, B F4'
_chemical_formula_sum 'C25 H16 B F4 N'
_chemical_formula_weight 417.20
_chemical_name_systematic yi250626-nkmr1
_space_group_crystal_system monoclinic
_space_group_IT_number 14
_space_group_name_Hall '-P 2yn'
_space_group_name_H-M_alt 'P 1 21/n 1'
_atom_sites_solution_hydrogens geom
_atom_sites_solution_primary dual
_audit_creation_date 2025-06-27
_audit_creation_method
;
Olex2 1.5
(compiled 2025.05.31 svn.r86d253d1 for OlexSys, GUI svn.r7254)
;
_audit_update_record
;
2025-10-17 deposited with the CCDC.	2026-01-22 downloaded from the CCDC.
;
_cell_angle_alpha 90
_cell_angle_beta 96.4206(11)
_cell_angle_gamma 90
_cell_formula_units_Z 4
_cell_length_a 9.75691(12)
_cell_length_b 7.33195(9)
_cell_length_c 26.2699(3)
_cell_measurement_reflns_used 9313
_cell_measurement_temperature 150
_cell_measurement_theta_max 77.0630
_cell_measurement_theta_min 3.3680
_cell_volume 1867.49(4)
_computing_cell_refinement 'CrysAlisPro 1.171.42.49 (Rigaku OD, 2022)'
_computing_data_collection 'CrysAlisPro 1.171.42.49 (Rigaku OD, 2022)'
_computing_data_reduction 'CrysAlisPro 1.171.42.49 (Rigaku OD, 2022)'
_computing_molecular_graphics 'Olex2 1.5 (Dolomanov et al., 2009)'
_computing_publication_material 'Olex2 1.5 (Dolomanov et al., 2009)'
_computing_structure_refinement 'SHELXL 2018/3 (Sheldrick, 2015)'
_computing_structure_solution 'SHELXT  (Sheldrick, 2015)'
_diffrn_ambient_temperature 150
_diffrn_detector 'Hybrid Pixel Array Detector'
_diffrn_detector_area_resol_mean 10.0000
_diffrn_detector_type HyPix
_diffrn_measured_fraction_theta_full 0.996
_diffrn_measured_fraction_theta_max 0.950
_diffrn_measurement_details
;
List of Runs (angles in degrees, time in seconds):

  # Type    Start    End  Width  t~exp~   \w     \q     \k     \f   Frames
#--------------------------------------------------------------------------
  1  \w    -55.00  32.00   0.50    2.53    --  -43.16  49.00 111.00  174
  2  \w   -118.00 -21.00   0.50    2.53    --  -43.16 -49.00 -35.00  194
  3  \w   -177.00 -83.00   0.50    6.79    -- -106.00 -49.00 -35.00  188
  4  \w     90.00 178.00   0.50    6.79    --  112.36  49.00 111.00  176
  5  \w     73.00 118.00   0.50    2.53    --   43.16 125.00   0.00   90
  6  \w     73.00 118.00   0.50    2.53    --   43.16 125.00 -30.00   90
  7  \w    -36.00  26.00   0.50    2.53    --   43.16 -19.00-180.00  124
  8  \w    -71.00 -32.00   0.50    6.79    -- -106.00  61.00 -60.00   78
  9  \w   -177.00 -82.00   0.50    6.79    -- -106.00 -61.00  60.00  190
 10  \w    -71.00 -32.00   0.50    6.79    -- -106.00  61.00-150.00   78
 11  \w   -112.00 -32.00   0.50    6.79    -- -106.00 125.00 120.00  160
 12  \w    -71.00 -32.00   0.50    6.79    -- -106.00  61.00  30.00   78
 13  \w     39.00  71.00   0.50    6.79    --  112.36 -61.00 -60.00   64
 14  \w     39.00  71.00   0.50    6.79    --  112.36 -61.00 120.00   64
 15  \w     39.00  71.00   0.50    6.79    --  112.36 -61.00  90.00   64
 16  \w     39.00  71.00   0.50    6.79    --  112.36 -61.00   0.00   64
 17  \w     39.00 105.00   0.50    6.79    --  112.36 -77.00  60.00  132
 18  \w     39.00  71.00   0.50    6.79    --  112.36 -61.00-180.00   64
 19  \w     89.00 178.00   0.50    6.79    --  112.36  30.00-150.00  178
 20  \w     39.00  71.00   0.50    6.79    --  112.36 -61.00 -30.00   64
 21  \w     39.00  71.00   0.50    6.79    --  112.36 -61.00 -90.00   64
 22  \w     39.00 105.00   0.50    6.79    --  112.36 -95.00   0.00  132
 23  \w     21.00 118.00   0.50    2.53    --   43.16  49.00 111.00  194
 24  \w     14.00 116.00   0.50    2.53    --   43.16  77.00-120.00  204
 25  \w     13.00  97.00   0.50    2.53    --   43.16-125.00   0.00  168
 26  \w     14.00 116.00   0.50    2.53    --   43.16  77.00 -30.00  204
 27  \w     14.00 116.00   0.50    2.53    --   43.16  77.00 150.00  204
;
_diffrn_measurement_device 'four-circle diffractometer'
_diffrn_measurement_device_type 'XtaLAB Synergy, Single source at home/near, HyPix'
_diffrn_measurement_method '\w scans'
_diffrn_orient_matrix_type 'CrysAlisPro convention (1999,Acta A55,543-557)'
_diffrn_orient_matrix_UB_11 -0.1107191000
_diffrn_orient_matrix_UB_12 0.0998175000
_diffrn_orient_matrix_UB_13 -0.0361037000
_diffrn_orient_matrix_UB_21 0.1132042000
_diffrn_orient_matrix_UB_22 0.0780761000
_diffrn_orient_matrix_UB_23 -0.0302080000
_diffrn_orient_matrix_UB_31 -0.0132137000
_diffrn_orient_matrix_UB_32 -0.1675762000
_diffrn_orient_matrix_UB_33 -0.0355933000
_diffrn_radiation_monochromator mirror
_diffrn_radiation_probe x-ray
_diffrn_radiation_type 'Cu K\a'
_diffrn_radiation_wavelength 1.54184
_diffrn_reflns_av_R_equivalents 0.0269
_diffrn_reflns_av_unetI/netI 0.0209
_diffrn_reflns_Laue_measured_fraction_full 0.996
_diffrn_reflns_Laue_measured_fraction_max 0.950
_diffrn_reflns_limit_h_max 12
_diffrn_reflns_limit_h_min -12
_diffrn_reflns_limit_k_max 7
_diffrn_reflns_limit_k_min -8
_diffrn_reflns_limit_l_max 31
_diffrn_reflns_limit_l_min -33
_diffrn_reflns_number 17546
_diffrn_reflns_point_group_measured_fraction_full 0.996
_diffrn_reflns_point_group_measured_fraction_max 0.950
_diffrn_reflns_theta_full 67.684
_diffrn_reflns_theta_max 77.335
_diffrn_reflns_theta_min 4.684
_diffrn_source 'micro-focus sealed X-ray tube'
_diffrn_source_type 'PhotonJet (Cu) X-ray Source'
_exptl_absorpt_coefficient_mu 0.956
_exptl_absorpt_correction_T_max 1.00000
_exptl_absorpt_correction_T_min 0.60433
_exptl_absorpt_correction_type multi-scan
_exptl_absorpt_process_details
;
CrysAlisPro 1.171.42.49 (Rigaku Oxford Diffraction, 2022)
Empirical absorption correction using spherical harmonics,
implemented in SCALE3 ABSPACK scaling algorithm.
;
_exptl_crystal_colour red
_exptl_crystal_colour_primary red
_exptl_crystal_density_diffrn 1.484
_exptl_crystal_description plate
_exptl_crystal_F_000 856
_exptl_crystal_recrystallization_method 'obtained by recrystallization from MeCN/Et2O'
_exptl_crystal_size_max 0.3
_exptl_crystal_size_mid 0.03
_exptl_crystal_size_min 0.02
_refine_diff_density_max 0.494
_refine_diff_density_min -0.580
_refine_diff_density_rms 0.046
_refine_ls_extinction_method none
_refine_ls_goodness_of_fit_ref 1.030
_refine_ls_hydrogen_treatment constr
_refine_ls_matrix_type full
_refine_ls_number_parameters 308
_refine_ls_number_reflns 3780
_refine_ls_number_restraints 108
_refine_ls_restrained_S_all 1.022
_refine_ls_R_factor_all 0.0546
_refine_ls_R_factor_gt 0.0479
_refine_ls_shift/su_max 0.000
_refine_ls_shift/su_mean 0.000
_refine_ls_structure_factor_coef Fsqd
_refine_ls_weighting_details 'w=1/[\s^2^(Fo^2^)+(0.0545P)^2^+1.5423P] where P=(Fo^2^+2Fc^2^)/3'
_refine_ls_weighting_scheme calc
_refine_ls_wR_factor_gt 0.1194
_refine_ls_wR_factor_ref 0.1240
_reflns_Friedel_coverage 0.000
_reflns_number_gt 3334
_reflns_number_total 3780
_reflns_threshold_expression 'I > 2\s(I)'
_cod_data_source_file d5cc06029j2.cif
_cod_data_source_block yi250626-nkmr1_autored
_cod_original_cell_volume 1867.48(4)
_cod_database_code 7135424
_shelx_shelxl_version_number 2018/3
_chemical_oxdiff_formula 'C25 H16 N B F4'
_chemical_oxdiff_usercomment '150 K'
_shelx_space_group_comment
;
The symmetry employed for this shelxl refinement is uniquely defined
by the following loop, which should always be used as a source of
symmetry information in preference to the above space-group names.
They are only intended as comments.
;
_shelx_estimated_absorpt_t_max 0.981
_shelx_estimated_absorpt_t_min 0.762
_olex2_refinement_description
;
1. Fixed Uiso
 At 1.2 times of:
  All C(H) groups
2. Uiso/Uaniso restraints and constraints
B1A \\sim F4A \\sim F1A \\sim F2A \\sim F3A: within 2A with sigma of 0.04 and
sigma for terminal atoms of 0.08 within 2A
F4 \\sim B1 \\sim F1 \\sim F2 \\sim F3: within 2A with sigma of 0.04 and sigma
for terminal atoms of 0.08 within 2A
3. Rigid body (RIGU) restrains
 B1A, F4A, F1A, F2A, F3A
 with sigma for 1-2 distances of 0.004 and sigma for 1-3 distances of 0.004
 F4, B1, F1, F2, F3
 with sigma for 1-2 distances of 0.004 and sigma for 1-3 distances of 0.004
4. Others
 Sof(B1A)=Sof(F4A)=Sof(F1A)=Sof(F2A)=Sof(F3A)=1-FVAR(1)
 Sof(B1)=Sof(F4)=Sof(F1)=Sof(F2)=Sof(F3)=FVAR(1)
5.a Free rotating group:
 B1(F4,F1,F2,F3), B1A(F4A,F1A,F2A,F3A)
5.b Aromatic/amide H refined with riding coordinates:
 C24(H24), C3(H3), C9(H9), C4(H4), C15(H15), C12(H12), C6(H6), C5(H5),
 C10(H10), C19(H19), C11(H11), C23(H23), C17(H17), C21(H21), C16(H16), C22(H22)
;
_olex2_submission_original_sample_id yi250626-nkmr1
_olex2_submission_special_instructions 'No special instructions were received'
_oxdiff_exptl_absorpt_empirical_details
;
Empirical correction (ABSPACK) includes:
- Absorption correction using spherical harmonics
- Frame scaling
;
_oxdiff_exptl_absorpt_empirical_full_max 1.311
_oxdiff_exptl_absorpt_empirical_full_min 0.532

loop_
_space_group_symop_operation_xyz
'x, y, z'
'-x+1/2, y+1/2, -z+1/2'
'-x, -y, -z'
'x-1/2, -y-1/2, z-1/2'

loop_
_atom_site_label
_atom_site_type_symbol
_atom_site_fract_x
_atom_site_fract_y
_atom_site_fract_z
_atom_site_U_iso_or_equiv
_atom_site_adp_type
_atom_site_occupancy
_atom_site_site_symmetry_order
_atom_site_calc_flag
_atom_site_refinement_flags_posn
_atom_site_refinement_flags_adp
_atom_site_refinement_flags_occupancy
_atom_site_disorder_assembly
_atom_site_disorder_group
N1 N 0.52434(14) 0.35935(18) 0.60014(5) 0.0211(3) Uani 1 1 d . . . . .
C2 C 0.46162(16) 0.3372(2) 0.64780(6) 0.0208(3) Uani 1 1 d . . . . .
C25 C 0.44117(17) 0.3318(2) 0.55473(6) 0.0226(3) Uani 1 1 d . . . . .
C8 C 0.58203(16) 0.6132(2) 0.68848(6) 0.0229(3) Uani 1 1 d . . . . .
C7 C 0.48920(16) 0.4546(2) 0.68918(6) 0.0222(3) Uani 1 1 d . . . . .
C1 C 0.66691(17) 0.3477(2) 0.60226(6) 0.0223(3) Uani 1 1 d . . . . .
C13 C 0.70920(17) 0.5980(2) 0.66878(6) 0.0231(3) Uani 1 1 d . . . . .
C14 C 0.75480(17) 0.4342(2) 0.64178(6) 0.0237(3) Uani 1 1 d . . . . .
C18 C 0.72387(19) 0.2537(2) 0.56219(7) 0.0273(4) Uani 1 1 d . . . . .
C24 C 0.29930(18) 0.3729(2) 0.55081(7) 0.0266(4) Uani 1 1 d . . . . .
H24 H 0.259838 0.421840 0.579324 0.032 Uiso 1 1 calc R U . . .
C20 C 0.5003(2) 0.2603(2) 0.51164(6) 0.0278(4) Uani 1 1 d . . . . .
C3 C 0.37622(17) 0.1858(2) 0.65006(6) 0.0239(3) Uani 1 1 d . . . . .
H3 H 0.360123 0.106219 0.621487 0.029 Uiso 1 1 calc R U . . .
C9 C 0.54587(18) 0.7777(3) 0.71014(7) 0.0285(4) Uani 1 1 d . . . . .
H9 H 0.460110 0.787117 0.723868 0.034 Uiso 1 1 calc R U . . .
C4 C 0.31500(17) 0.1520(2) 0.69413(7) 0.0270(4) Uani 1 1 d . . . . .
H4 H 0.255091 0.050460 0.695595 0.032 Uiso 1 1 calc R U . . .
C15 C 0.89358(18) 0.3886(3) 0.64525(7) 0.0300(4) Uani 1 1 d . . . . .
H15 H 0.954271 0.438801 0.672468 0.036 Uiso 1 1 calc R U . . .
C12 C 0.79711(17) 0.7500(3) 0.67156(6) 0.0269(4) Uani 1 1 d . . . . .
H12 H 0.884175 0.741055 0.658780 0.032 Uiso 1 1 calc R U . . .
C6 C 0.42681(17) 0.4149(3) 0.73353(6) 0.0259(4) Uani 1 1 d . . . . .
H6 H 0.444159 0.492415 0.762504 0.031 Uiso 1 1 calc R U . . .
C5 C 0.34106(17) 0.2664(3) 0.73625(7) 0.0286(4) Uani 1 1 d . . . . .
H5 H 0.300107 0.242610 0.766720 0.034 Uiso 1 1 calc R U . . .
C10 C 0.63288(19) 0.9275(3) 0.71198(7) 0.0310(4) Uani 1 1 d . . . . .
H10 H 0.606331 1.039173 0.726368 0.037 Uiso 1 1 calc R U . . .
C19 C 0.6385(2) 0.2112(2) 0.51756(7) 0.0301(4) Uani 1 1 d . . . . .
H19 H 0.675610 0.147486 0.490749 0.036 Uiso 1 1 calc R U . . .
C11 C 0.75892(19) 0.9131(3) 0.69266(7) 0.0306(4) Uani 1 1 d . . . . .
H11 H 0.819214 1.015164 0.693878 0.037 Uiso 1 1 calc R U . . .
C23 C 0.2190(2) 0.3418(3) 0.50564(7) 0.0320(4) Uani 1 1 d . . . . .
H23 H 0.123478 0.370136 0.502987 0.038 Uiso 1 1 calc R U . . .
C17 C 0.8675(2) 0.2122(3) 0.56817(8) 0.0346(4) Uani 1 1 d . . . . .
H17 H 0.906345 0.143235 0.542735 0.041 Uiso 1 1 calc R U . . .
C21 C 0.4118(2) 0.2313(3) 0.46515(7) 0.0339(4) Uani 1 1 d . . . . .
H21 H 0.449071 0.185728 0.435761 0.041 Uiso 1 1 calc R U . . .
C16 C 0.94850(19) 0.2712(3) 0.61016(8) 0.0353(4) Uani 1 1 d . . . . .
H16 H 1.042126 0.233645 0.615966 0.042 Uiso 1 1 calc R U . . .
C22 C 0.2752(2) 0.2684(3) 0.46280(7) 0.0358(4) Uani 1 1 d . . . . .
H22 H 0.216704 0.244893 0.432104 0.043 Uiso 1 1 calc R U . . .
B1 B 0.14951(15) -0.19084(18) 0.59638(5) 0.0271(6) Uani 0.795(3) 1 d G U P A -1
F4 F 0.14501(17) -0.04733(19) 0.56095(5) 0.0545(6) Uani 0.795(3) 1 d G U P A -1
F1 F 0.28654(17) -0.2470(3) 0.60882(9) 0.0589(8) Uani 0.795(3) 1 d G U P A -1
F2 F 0.0956(3) -0.1316(3) 0.64083(7) 0.0498(8) Uani 0.795(3) 1 d G U P A -1
F3 F 0.0708(2) -0.3375(2) 0.57491(10) 0.0513(6) Uani 0.795(3) 1 d G U P A -1
B1A B 0.1532(6) -0.2433(8) 0.6067(2) 0.044(3) Uani 0.205(3) 1 d G U P A -2
F4A F 0.1706(9) -0.3917(9) 0.6405(3) 0.085(3) Uani 0.205(3) 1 d G U P A -2
F1A F 0.2825(7) -0.1836(11) 0.5950(3) 0.042(2) Uani 0.205(3) 1 d G U P A -2
F2A F 0.0728(11) -0.2969(15) 0.5616(3) 0.077(4) Uani 0.205(3) 1 d G U P A -2
F3A F 0.0868(11) -0.1008(11) 0.6298(4) 0.039(2) Uani 0.205(3) 1 d G U P A -2

loop_
_atom_site_aniso_label
_atom_site_aniso_U_11
_atom_site_aniso_U_22
_atom_site_aniso_U_33
_atom_site_aniso_U_23
_atom_site_aniso_U_13
_atom_site_aniso_U_12
N1 0.0250(7) 0.0191(7) 0.0201(7) 0.0002(5) 0.0062(5) -0.0012(5)
C2 0.0206(7) 0.0225(8) 0.0197(7) 0.0018(6) 0.0048(6) 0.0022(6)
C25 0.0319(9) 0.0168(8) 0.0193(8) 0.0014(6) 0.0035(6) -0.0028(6)
C8 0.0230(8) 0.0249(9) 0.0204(8) -0.0005(6) 0.0009(6) -0.0004(6)
C7 0.0182(7) 0.0248(9) 0.0238(8) -0.0002(6) 0.0033(6) 0.0024(6)
C1 0.0247(8) 0.0186(8) 0.0248(8) 0.0042(6) 0.0081(6) 0.0004(6)
C13 0.0237(8) 0.0263(9) 0.0190(7) 0.0025(6) 0.0011(6) -0.0020(7)
C14 0.0224(8) 0.0242(9) 0.0255(8) 0.0053(7) 0.0071(6) 0.0002(6)
C18 0.0342(9) 0.0192(8) 0.0309(9) 0.0016(7) 0.0143(7) -0.0006(7)
C24 0.0320(9) 0.0230(9) 0.0245(8) 0.0028(7) 0.0023(7) -0.0013(7)
C20 0.0431(10) 0.0185(8) 0.0231(8) -0.0001(6) 0.0090(7) -0.0046(7)
C3 0.0242(8) 0.0235(9) 0.0243(8) -0.0004(7) 0.0043(6) -0.0005(7)
C9 0.0267(8) 0.0292(9) 0.0291(9) -0.0046(7) 0.0006(7) 0.0014(7)
C4 0.0239(8) 0.0270(9) 0.0310(9) 0.0025(7) 0.0072(7) -0.0038(7)
C15 0.0237(8) 0.0324(10) 0.0349(9) 0.0057(8) 0.0071(7) -0.0001(7)
C12 0.0236(8) 0.0329(10) 0.0236(8) 0.0026(7) -0.0002(6) -0.0050(7)
C6 0.0230(8) 0.0332(10) 0.0222(8) -0.0040(7) 0.0058(6) 0.0019(7)
C5 0.0246(8) 0.0368(10) 0.0258(8) 0.0026(7) 0.0097(7) 0.0008(7)
C10 0.0354(9) 0.0254(9) 0.0304(9) -0.0051(7) -0.0042(7) 0.0005(7)
C19 0.0446(10) 0.0204(9) 0.0284(9) -0.0010(7) 0.0178(8) -0.0027(7)
C11 0.0332(9) 0.0282(10) 0.0287(9) 0.0010(7) -0.0047(7) -0.0086(7)
C23 0.0382(10) 0.0273(10) 0.0290(9) 0.0054(7) -0.0031(7) -0.0039(8)
C17 0.0362(10) 0.0272(10) 0.0440(11) 0.0002(8) 0.0212(8) 0.0036(8)
C21 0.0575(12) 0.0242(9) 0.0206(8) -0.0007(7) 0.0066(8) -0.0057(8)
C16 0.0263(9) 0.0336(10) 0.0485(11) 0.0073(9) 0.0148(8) 0.0049(8)
C22 0.0538(12) 0.0282(10) 0.0235(9) 0.0032(7) -0.0045(8) -0.0078(9)
B1 0.0275(14) 0.0229(14) 0.0310(13) -0.0034(11) 0.0030(10) -0.0048(10)
F4 0.0787(13) 0.0422(10) 0.0484(10) 0.0101(7) 0.0325(9) 0.0116(8)
F1 0.0392(11) 0.0459(14) 0.087(2) -0.0121(11) -0.0159(11) 0.0051(9)
F2 0.0520(14) 0.0693(16) 0.0301(13) -0.0020(10) 0.0131(10) -0.0133(12)
F3 0.0396(11) 0.0413(11) 0.0695(14) -0.0166(10) -0.0087(9) -0.0067(8)
B1A 0.042(6) 0.029(5) 0.064(7) -0.017(5) 0.017(5) -0.015(4)
F4A 0.120(8) 0.069(5) 0.069(5) 0.008(4) 0.028(5) 0.026(5)
F1A 0.033(3) 0.061(6) 0.035(4) -0.021(4) 0.021(3) -0.003(3)
F2A 0.077(7) 0.081(7) 0.065(6) -0.004(5) -0.023(5) -0.013(6)
F3A 0.051(5) 0.040(4) 0.027(4) 0.000(3) 0.012(3) 0.015(3)

loop_
_atom_type_symbol
_atom_type_description
_atom_type_scat_dispersion_real
_atom_type_scat_dispersion_imag
_atom_type_scat_source
C C 0.0181 0.0091 'International Tables Vol C Tables 4.2.6.8 and 6.1.1.4'
H H 0.0000 0.0000 'International Tables Vol C Tables 4.2.6.8 and 6.1.1.4'
B B 0.0090 0.0039 'International Tables Vol C Tables 4.2.6.8 and 6.1.1.4'
N N 0.0311 0.0180 'International Tables Vol C Tables 4.2.6.8 and 6.1.1.4'
F F 0.0727 0.0534 'International Tables Vol C Tables 4.2.6.8 and 6.1.1.4'

loop_
_exptl_crystal_face_index_h
_exptl_crystal_face_index_k
_exptl_crystal_face_index_l
_exptl_crystal_face_perp_dist
0 0 17 0.0095
0 0 -17 0.0095
6 0 -6 0.0153
-6 0 5 0.0191
-6 0 -5 0.0138
1 -3 -14 0.0861
0 5 3 0.1318
2 0 15 0.0095
-6 0 2 0.0152
-1 0 17 0.0095
2 0 -17 0.0095

loop_
_geom_angle_atom_site_label_1
_geom_angle_atom_site_label_2
_geom_angle_atom_site_label_3
_geom_angle
_geom_angle_site_symmetry_1
_geom_angle_site_symmetry_3
_geom_angle_publ_flag
C25 N1 C2 117.49(13) . . ?
C25 N1 C1 121.01(13) . . ?
C1 N1 C2 118.16(13) . . ?
C7 C2 N1 122.56(14) . . ?
C7 C2 C3 121.65(15) . . ?
C3 C2 N1 115.73(14) . . ?
N1 C25 C24 120.65(15) . . ?
N1 C25 C20 119.26(15) . . ?
C24 C25 C20 120.10(16) . . ?
C13 C8 C7 120.81(15) . . ?
C9 C8 C7 119.50(15) . . ?
C9 C8 C13 119.60(16) . . ?
C2 C7 C8 122.96(15) . . ?
C2 C7 C6 117.17(15) . . ?
C6 C7 C8 119.86(15) . . ?
N1 C1 C14 121.48(14) . . ?
N1 C1 C18 118.22(15) . . ?
C14 C1 C18 120.24(15) . . ?
C8 C13 C14 124.36(15) . . ?
C8 C13 C12 118.63(16) . . ?
C12 C13 C14 116.90(15) . . ?
C1 C14 C13 121.38(14) . . ?
C15 C14 C1 116.46(16) . . ?
C15 C14 C13 120.29(16) . . ?
C1 C18 C17 118.86(17) . . ?
C19 C18 C1 118.95(16) . . ?
C19 C18 C17 122.15(17) . . ?
C25 C24 H24 120.3 . . ?
C23 C24 C25 119.41(17) . . ?
C23 C24 H24 120.3 . . ?
C25 C20 C21 118.26(17) . . ?
C19 C20 C25 118.71(16) . . ?
C19 C20 C21 122.89(17) . . ?
C2 C3 H3 120.2 . . ?
C4 C3 C2 119.66(16) . . ?
C4 C3 H3 120.2 . . ?
C8 C9 H9 119.4 . . ?
C10 C9 C8 121.15(17) . . ?
C10 C9 H9 119.4 . . ?
C3 C4 H4 120.0 . . ?
C3 C4 C5 120.04(16) . . ?
C5 C4 H4 120.0 . . ?
C14 C15 H15 118.5 . . ?
C14 C15 C16 122.91(18) . . ?
C16 C15 H15 118.5 . . ?
C13 C12 H12 119.5 . . ?
C11 C12 C13 121.05(16) . . ?
C11 C12 H12 119.5 . . ?
C7 C6 H6 119.0 . . ?
C5 C6 C7 121.91(16) . . ?
C5 C6 H6 119.0 . . ?
C4 C5 H5 120.2 . . ?
C6 C5 C4 119.56(16) . . ?
C6 C5 H5 120.2 . . ?
C9 C10 H10 120.3 . . ?
C9 C10 C11 119.50(17) . . ?
C11 C10 H10 120.3 . . ?
C18 C19 H19 119.4 . . ?
C20 C19 C18 121.18(16) . . ?
C20 C19 H19 119.4 . . ?
C12 C11 H11 120.0 . . ?
C10 C11 C12 120.07(17) . . ?
C10 C11 H11 120.0 . . ?
C24 C23 H23 119.3 . . ?
C24 C23 C22 121.34(18) . . ?
C22 C23 H23 119.3 . . ?
C18 C17 H17 120.0 . . ?
C16 C17 C18 119.91(17) . . ?
C16 C17 H17 120.0 . . ?
C20 C21 H21 119.8 . . ?
C22 C21 C20 120.37(17) . . ?
C22 C21 H21 119.8 . . ?
C15 C16 H16 120.1 . . ?
C17 C16 C15 119.85(17) . . ?
C17 C16 H16 120.1 . . ?
C23 C22 H22 119.8 . . ?
C21 C22 C23 120.50(17) . . ?
C21 C22 H22 119.8 . . ?
F1 B1 F4 109.5 . . ?
F1 B1 F2 109.5 . . ?
F2 B1 F4 109.5 . . ?
F3 B1 F4 109.5 . . ?
F3 B1 F1 109.5 . . ?
F3 B1 F2 109.5 . . ?
F1A B1A F4A 109.5 . . ?
F1A B1A F2A 109.5 . . ?
F2A B1A F4A 109.5 . . ?
F3A B1A F4A 109.5 . . ?
F3A B1A F1A 109.5 . . ?
F3A B1A F2A 109.5 . . ?

loop_
_geom_bond_atom_site_label_1
_geom_bond_atom_site_label_2
_geom_bond_distance
_geom_bond_site_symmetry_2
_geom_bond_publ_flag
N1 C2 1.4629(19) . ?
N1 C25 1.380(2) . ?
N1 C1 1.389(2) . ?
C2 C7 1.389(2) . ?
C2 C3 1.393(2) . ?
C25 C24 1.409(2) . ?
C25 C20 1.427(2) . ?
C8 C7 1.475(2) . ?
C8 C13 1.401(2) . ?
C8 C9 1.395(2) . ?
C7 C6 1.404(2) . ?
C1 C14 1.420(2) . ?
C1 C18 1.422(2) . ?
C13 C14 1.489(2) . ?
C13 C12 1.403(2) . ?
C14 C15 1.388(2) . ?
C18 C19 1.396(3) . ?
C18 C17 1.425(3) . ?
C24 H24 0.9500 . ?
C24 C23 1.366(2) . ?
C20 C19 1.387(3) . ?
C20 C21 1.430(3) . ?
C3 H3 0.9500 . ?
C3 C4 1.383(2) . ?
C9 H9 0.9500 . ?
C9 C10 1.386(3) . ?
C4 H4 0.9500 . ?
C4 C5 1.389(3) . ?
C15 H15 0.9500 . ?
C15 C16 1.410(3) . ?
C12 H12 0.9500 . ?
C12 C11 1.386(3) . ?
C6 H6 0.9500 . ?
C6 C5 1.379(3) . ?
C5 H5 0.9500 . ?
C10 H10 0.9500 . ?
C10 C11 1.386(3) . ?
C19 H19 0.9500 . ?
C11 H11 0.9500 . ?
C23 H23 0.9500 . ?
C23 C22 1.412(3) . ?
C17 H17 0.9500 . ?
C17 C16 1.354(3) . ?
C21 H21 0.9500 . ?
C21 C22 1.356(3) . ?
C16 H16 0.9500 . ?
C22 H22 0.9500 . ?
B1 F4 1.4023 . ?
B1 F1 1.4022 . ?
B1 F2 1.4023 . ?
B1 F3 1.4022 . ?
B1A F4A 1.4023 . ?
B1A F1A 1.4022 . ?
B1A F2A 1.4023 . ?
B1A F3A 1.4022 . ?

loop_
_geom_torsion_atom_site_label_1
_geom_torsion_atom_site_label_2
_geom_torsion_atom_site_label_3
_geom_torsion_atom_site_label_4
_geom_torsion
_geom_torsion_site_symmetry_1
_geom_torsion_site_symmetry_2
_geom_torsion_site_symmetry_3
_geom_torsion_site_symmetry_4
_geom_torsion_publ_flag
N1 C2 C7 C8 1.0(2) . . . . ?
N1 C2 C7 C6 -177.56(14) . . . . ?
N1 C2 C3 C4 178.57(14) . . . . ?
N1 C25 C24 C23 -179.03(16) . . . . ?
N1 C25 C20 C19 3.5(2) . . . . ?
N1 C25 C20 C21 179.40(15) . . . . ?
N1 C1 C14 C13 -26.1(2) . . . . ?
N1 C1 C14 C15 169.45(15) . . . . ?
N1 C1 C18 C19 13.4(2) . . . . ?
N1 C1 C18 C17 -168.99(15) . . . . ?
C2 N1 C25 C24 31.5(2) . . . . ?
C2 N1 C25 C20 -148.21(15) . . . . ?
C2 N1 C1 C14 -43.4(2) . . . . ?
C2 N1 C1 C18 139.67(16) . . . . ?
C2 C7 C6 C5 -0.3(2) . . . . ?
C2 C3 C4 C5 -1.4(3) . . . . ?
C25 N1 C2 C7 -138.74(16) . . . . ?
C25 N1 C2 C3 43.8(2) . . . . ?
C25 N1 C1 C14 157.77(15) . . . . ?
C25 N1 C1 C18 -19.2(2) . . . . ?
C25 C24 C23 C22 0.3(3) . . . . ?
C25 C20 C19 C18 -9.0(3) . . . . ?
C25 C20 C21 C22 -1.1(3) . . . . ?
C8 C7 C6 C5 -178.95(16) . . . . ?
C8 C13 C14 C1 47.5(2) . . . . ?
C8 C13 C14 C15 -148.56(17) . . . . ?
C8 C13 C12 C11 -0.9(2) . . . . ?
C8 C9 C10 C11 -1.0(3) . . . . ?
C7 C2 C3 C4 1.1(2) . . . . ?
C7 C8 C13 C14 7.6(2) . . . . ?
C7 C8 C13 C12 -176.51(15) . . . . ?
C7 C8 C9 C10 177.47(16) . . . . ?
C7 C6 C5 C4 0.0(3) . . . . ?
C1 N1 C2 C7 61.7(2) . . . . ?
C1 N1 C2 C3 -115.78(16) . . . . ?
C1 N1 C25 C24 -169.50(15) . . . . ?
C1 N1 C25 C20 10.8(2) . . . . ?
C1 C14 C15 C16 3.5(3) . . . . ?
C1 C18 C19 C20 0.5(3) . . . . ?
C1 C18 C17 C16 -3.7(3) . . . . ?
C13 C8 C7 C2 -44.4(2) . . . . ?
C13 C8 C7 C6 134.15(17) . . . . ?
C13 C8 C9 C10 0.8(3) . . . . ?
C13 C14 C15 C16 -161.14(17) . . . . ?
C13 C12 C11 C10 0.7(3) . . . . ?
C14 C1 C18 C19 -163.61(16) . . . . ?
C14 C1 C18 C17 14.0(2) . . . . ?
C14 C13 C12 C11 175.31(15) . . . . ?
C14 C15 C16 C17 6.6(3) . . . . ?
C18 C1 C14 C13 150.83(16) . . . . ?
C18 C1 C14 C15 -13.7(2) . . . . ?
C18 C17 C16 C15 -6.3(3) . . . . ?
C24 C25 C20 C19 -176.26(16) . . . . ?
C24 C25 C20 C21 -0.3(2) . . . . ?
C24 C23 C22 C21 -1.7(3) . . . . ?
C20 C25 C24 C23 0.7(3) . . . . ?
C20 C21 C22 C23 2.1(3) . . . . ?
C3 C2 C7 C8 178.33(15) . . . . ?
C3 C2 C7 C6 -0.3(2) . . . . ?
C3 C4 C5 C6 0.8(3) . . . . ?
C9 C8 C7 C2 138.98(17) . . . . ?
C9 C8 C7 C6 -42.5(2) . . . . ?
C9 C8 C13 C14 -175.78(15) . . . . ?
C9 C8 C13 C12 0.1(2) . . . . ?
C9 C10 C11 C12 0.2(3) . . . . ?
C12 C13 C14 C1 -128.38(17) . . . . ?
C12 C13 C14 C15 35.5(2) . . . . ?
C19 C18 C17 C16 173.83(18) . . . . ?
C19 C20 C21 C22 174.68(18) . . . . ?
C17 C18 C19 C20 -177.01(17) . . . . ?
C21 C20 C19 C18 175.28(17) . . . . ?

loop_
_exptl_oxdiff_crystal_face_indexfrac_h
_exptl_oxdiff_crystal_face_indexfrac_k
_exptl_oxdiff_crystal_face_indexfrac_l
_exptl_oxdiff_crystal_face_x
_exptl_oxdiff_crystal_face_y
_exptl_oxdiff_crystal_face_z
-0.0686 -0.0612 16.9629 -0.6109 -0.5250 -0.5926
0.0686 0.0612 -16.9629 0.6109 0.5250 0.5926
6.1703 0.0318 -5.6720 -0.4752 0.8723 0.1150
-6.1884 -0.1264 5.4341 0.4764 -0.8746 -0.0905
-5.7854 -0.0363 -5.1505 0.8229 -0.5022 0.2658
1.4884 -2.7755 -13.6229 0.0500 0.3633 0.9303
0.4523 4.6842 2.6110 0.3232 0.3381 -0.8839
2.0096 0.1832 15.4508 -0.7620 -0.2249 -0.6072
-6.3293 0.1617 1.8468 0.6502 -0.7597 -0.0092
-0.5706 0.0479 17.0465 -0.5475 -0.5758 -0.6072
1.5945 -0.1667 -16.8677 0.4158 0.6770 0.6072
